data_7708330
loop_
_publ_author_name
'Li, Meng-Hua'
'You, Ming-Hua'
'Lin, Mei-Jin'

_publ_section_title
;
 Encapsulating third donors into D--A hybrid heterostructures to form
 three-component charge-transfer complexes for enhanced electrical
 properties
;
_journal_name_full 'Dalton Transactions'
_journal_paper_doi 10.1039/D1DT02230J
_journal_year 2021
_chemical_formula_moiety 'Cu3 I5, C16 H14 N4 S2, C20 H12'
_chemical_formula_sum 'C36 H26 Cu3 I5 N4 S2'
_chemical_formula_weight 1403.85
_space_group_crystal_system orthorhombic
_space_group_IT_number 62
_space_group_name_Hall '-P 2ac 2n'
_space_group_name_H-M_alt 'P n m a'
_atom_sites_solution_hydrogens geom
_audit_creation_date 2021-07-03
_audit_creation_method
;
Olex2 1.3
(compiled 2020.11.12 svn.r5f609507 for OlexSys, GUI svn.r6272)
;
_audit_update_record
;
2021-07-03 deposited with the CCDC.	2021-08-31 downloaded from the CCDC.
;
_cell_angle_alpha 90
_cell_angle_beta 90
_cell_angle_gamma 90
_cell_formula_units_Z 4
_cell_length_a 15.4877(5)
_cell_length_b 13.3252(4)
_cell_length_c 18.3914(7)
_cell_measurement_reflns_used 4743
_cell_measurement_temperature 296.15
_cell_measurement_theta_max 25.01
_cell_measurement_theta_min 2.30
_cell_volume 3795.6(2)
_computing_cell_refinement 'SAINT V8.38A (Bruker, 2018)'
_computing_data_reduction 'SAINT V8.38A (Bruker, 2018)'
_computing_molecular_graphics 'Olex2 1.3 (Dolomanov et al., 2009)'
_computing_publication_material 'Olex2 1.3 (Dolomanov et al., 2009)'
_computing_structure_refinement 'SHELXL 2018/3 (Sheldrick, 2015)'
_computing_structure_solution 'SHELXT 2014/5 (Sheldrick, 2014)'
_diffrn_ambient_temperature 296.15
_diffrn_measured_fraction_theta_full 0.989
_diffrn_measured_fraction_theta_max 0.989
_diffrn_measurement_device_type 'CCD area detector'
_diffrn_measurement_method 'phi and omega scans'
_diffrn_radiation_monochromator graphite
_diffrn_radiation_type MoK\a
_diffrn_radiation_wavelength 0.71073
_diffrn_reflns_av_R_equivalents 0.0478
_diffrn_reflns_av_unetI/netI 0.0407
_diffrn_reflns_Laue_measured_fraction_full 0.989
_diffrn_reflns_Laue_measured_fraction_max 0.989
_diffrn_reflns_limit_h_max 18
_diffrn_reflns_limit_h_min -18
_diffrn_reflns_limit_k_max 13
_diffrn_reflns_limit_k_min -15
_diffrn_reflns_limit_l_max 21
_diffrn_reflns_limit_l_min -21
_diffrn_reflns_number 16565
_diffrn_reflns_point_group_measured_fraction_full 0.989
_diffrn_reflns_point_group_measured_fraction_max 0.989
_diffrn_reflns_theta_full 25.028
_diffrn_reflns_theta_max 25.028
_diffrn_reflns_theta_min 2.300
_diffrn_source_current 1.4
_diffrn_source_power 0.07
_diffrn_source_voltage 50.0
_exptl_absorpt_coefficient_mu 5.877
_exptl_absorpt_correction_T_max 0.7452
_exptl_absorpt_correction_T_min 0.6400
_exptl_absorpt_correction_type multi-scan
_exptl_absorpt_process_details
;
SADABS-2016/2 (Bruker,2016/2) was used for absorption correction.
wR2(int) was 0.0679 before and 0.0572 after correction.
The Ratio of minimum to maximum transmission is 0.8588.
The \l/2 correction factor is Not present.
;
_exptl_crystal_colour 'clear light black'
_exptl_crystal_colour_lustre clear
_exptl_crystal_colour_modifier light
_exptl_crystal_colour_primary black
_exptl_crystal_density_diffrn 2.457
_exptl_crystal_description block
_exptl_crystal_F_000 2616
_exptl_crystal_size_max 0.32
_exptl_crystal_size_mid 0.26
_exptl_crystal_size_min 0.19
_refine_diff_density_max 1.191
_refine_diff_density_min -1.265
_refine_diff_density_rms 0.143
_refine_ls_extinction_coef 0.00013(2)
_refine_ls_extinction_expression Fc^*^=kFc[1+0.001xFc^2^\l^3^/sin(2\q)]^-1/4^
_refine_ls_extinction_method 'SHELXL-2018/3 (Sheldrick 2018)'
_refine_ls_goodness_of_fit_ref 1.065
_refine_ls_hydrogen_treatment constr
_refine_ls_matrix_type full
_refine_ls_number_parameters 267
_refine_ls_number_reflns 3480
_refine_ls_number_restraints 0
_refine_ls_restrained_S_all 1.065
_refine_ls_R_factor_all 0.0505
_refine_ls_R_factor_gt 0.0346
_refine_ls_shift/su_max 0.001
_refine_ls_shift/su_mean 0.000
_refine_ls_structure_factor_coef Fsqd
_refine_ls_weighting_details 'w=1/[\s^2^(Fo^2^)+(0.0071P)^2^+15.0475P] where P=(Fo^2^+2Fc^2^)/3'
_refine_ls_weighting_scheme calc
_refine_ls_wR_factor_gt 0.0536
_refine_ls_wR_factor_ref 0.0599
_reflns_Friedel_coverage 0.000
_reflns_number_gt 2835
_reflns_number_total 3480
_reflns_threshold_expression 'I > 2\s(I)'
_cod_data_source_file d1dt02230j2.cif
_cod_data_source_block liszcui-bei
_cod_database_code 7708330
_shelx_shelxl_version_number 2018/3
_shelx_space_group_comment
;
The symmetry employed for this shelxl refinement is uniquely defined
by the following loop, which should always be used as a source of
symmetry information in preference to the above space-group names.
They are only intended as comments.
;
_shelx_estimated_absorpt_t_max 0.401
_shelx_estimated_absorpt_t_min 0.255
_olex2_refinement_description
;
1. Fixed Uiso
 At 1.2 times of:
  All C(H) groups
 At 1.5 times of:
  All C(H,H,H) groups
2. Others
 Fixed Sof: Cu2(0.5)
3.a Aromatic/amide H refined with riding coordinates:
 C15(H15), C14(H14), C16(H16), C26(H26), C23(H23), C22(H22), C18(H18),
 C19(H19), C9(H9), C1(H1), C25(H25), C8(H8), C2(H2), C7(H7), C6(H6), C20(H20)
3.b Idealised Me refined as rotating group:
 C21(H21A,H21B,H21C)
;
_olex2_submission_special_instructions 'No special instructions were received'

loop_
_space_group_symop_operation_xyz
'x, y, z'
'-x+1/2, -y, z+1/2'
'-x, y+1/2, -z'
'x+1/2, -y+1/2, -z+1/2'
'-x, -y, -z'
'x-1/2, y, -z-1/2'
'x, -y-1/2, z'
'-x-1/2, y-1/2, z-1/2'

loop_
_atom_site_label
_atom_site_type_symbol
_atom_site_fract_x
_atom_site_fract_y
_atom_site_fract_z
_atom_site_U_iso_or_equiv
_atom_site_adp_type
_atom_site_occupancy
_atom_site_site_symmetry_order
_atom_site_calc_flag
_atom_site_refinement_flags_posn
_atom_site_refinement_flags_adp
_atom_site_refinement_flags_occupancy
_atom_site_disorder_assembly
_atom_site_disorder_group
I2 I 0.09427(2) 0.46665(3) 0.40881(2) 0.02947(12) Uani 1 1 d . . . . .
I3 I 0.23464(3) 0.750000 0.33080(3) 0.02977(16) Uani 1 2 d S T P . .
I1 I 0.11078(4) 0.750000 0.53452(3) 0.03344(17) Uani 1 2 d S T P . .
I4 I -0.03871(4) 0.750000 0.34570(3) 0.03650(17) Uani 1 2 d S T P . .
Cu1 Cu 0.10229(6) 0.65717(6) 0.39586(6) 0.0589(3) Uani 1 1 d . . . . .
S1 S 0.62917(9) 0.49161(11) 0.52485(8) 0.0264(3) Uani 1 1 d . . . . .
Cu2 Cu 0.02466(10) 0.58694(12) 0.49846(9) 0.0381(4) Uani 0.5 1 d . . P . .
N2 N 0.1744(3) 0.4938(4) 0.7145(3) 0.0323(12) Uani 1 1 d . . . . .
N1 N 0.4659(3) 0.4952(3) 0.5929(3) 0.0242(11) Uani 1 1 d . . . . .
C13 C 0.6459(5) 0.750000 0.5536(4) 0.0196(17) Uani 1 2 d S T P . .
C3 C 0.6058(5) 0.750000 0.6257(4) 0.0204(17) Uani 1 2 d S T P . .
C15 C 0.7720(6) 0.750000 0.4755(5) 0.035(2) Uani 1 2 d S T P . .
H15 H 0.831846 0.750000 0.470887 0.042 Uiso 1 2 calc R U P . .
C14 C 0.7349(5) 0.750000 0.5447(5) 0.031(2) Uani 1 2 d S T P . .
H14 H 0.770353 0.750000 0.585480 0.037 Uiso 1 2 calc R U P . .
C12 C 0.5936(5) 0.750000 0.4906(4) 0.0198(17) Uani 1 2 d S T P . .
C16 C 0.7220(5) 0.750000 0.4147(5) 0.031(2) Uani 1 2 d S T P . .
H16 H 0.748149 0.750000 0.369166 0.037 Uiso 1 2 calc R U P . .
C26 C 0.2560(4) 0.4908(4) 0.7397(3) 0.0326(15) Uani 1 1 d . . . . .
H26 H 0.265218 0.486374 0.789580 0.039 Uiso 1 1 calc R U . . .
C24 C 0.3119(4) 0.4993(4) 0.6192(3) 0.0230(13) Uani 1 1 d . . . . .
C23 C 0.2276(4) 0.5031(4) 0.5945(3) 0.0352(16) Uani 1 1 d . . . . .
H23 H 0.216602 0.507893 0.544946 0.042 Uiso 1 1 calc R U . . .
C10 C 0.4603(5) 0.750000 0.5681(4) 0.0216(18) Uani 1 2 d S T P . .
C17 C 0.6305(5) 0.750000 0.4195(5) 0.027(2) Uani 1 2 d S T P . .
C21 C 0.1015(4) 0.4866(5) 0.7656(3) 0.0421(17) Uani 1 1 d . . . . .
H21A H 0.108431 0.428235 0.795608 0.063 Uiso 1 1 calc R U . . .
H21B H 0.048455 0.481459 0.738795 0.063 Uiso 1 1 calc R U . . .
H21C H 0.099922 0.545465 0.795688 0.063 Uiso 1 1 calc R U . . .
C22 C 0.1597(4) 0.4999(5) 0.6430(3) 0.0381(16) Uani 1 1 d . . . . .
H22 H 0.103199 0.501938 0.625887 0.046 Uiso 1 1 calc R U . . .
C18 C 0.5783(6) 0.750000 0.3574(4) 0.026(2) Uani 1 2 d S T P . .
H18 H 0.603301 0.750000 0.311427 0.031 Uiso 1 2 calc R U P . .
C5 C 0.4744(5) 0.750000 0.7010(5) 0.027(2) Uani 1 2 d S T P . .
C19 C 0.4910(6) 0.750000 0.3643(5) 0.028(2) Uani 1 2 d S T P . .
H19 H 0.456716 0.750000 0.322765 0.033 Uiso 1 2 calc R U P . .
C9 C 0.3712(5) 0.750000 0.5764(5) 0.0252(19) Uani 1 2 d S T P . .
H9 H 0.335901 0.750000 0.535567 0.030 Uiso 1 2 calc R U P . .
C1 C 0.6134(6) 0.750000 0.7575(5) 0.046(3) Uani 1 2 d S T P . .
H1 H 0.647628 0.750000 0.799036 0.055 Uiso 1 2 calc R U P . .
C25 C 0.3254(4) 0.4940(4) 0.6942(3) 0.0286(14) Uani 1 1 d . . . . .
H25 H 0.381163 0.492654 0.712922 0.034 Uiso 1 1 calc R U . . .
C8 C 0.3340(5) 0.750000 0.6461(5) 0.033(2) Uani 1 2 d S T P . .
H8 H 0.274139 0.750000 0.650240 0.040 Uiso 1 2 calc R U P . .
C27 C 0.3852(4) 0.5005(4) 0.5697(3) 0.0253(14) Uani 1 1 d . . . . .
C11 C 0.5006(5) 0.750000 0.4956(4) 0.0236(19) Uani 1 2 d S T P . .
C4 C 0.5136(5) 0.750000 0.6314(4) 0.0219(18) Uani 1 2 d S T P . .
C28 C 0.5191(3) 0.4975(4) 0.5342(3) 0.0226(13) Uani 1 1 d . . . . .
C2 C 0.6523(6) 0.750000 0.6896(5) 0.040(2) Uani 1 2 d S T P . .
H2 H 0.712262 0.750000 0.687094 0.048 Uiso 1 2 calc R U P . .
C7 C 0.3821(6) 0.750000 0.7074(5) 0.034(2) Uani 1 2 d S T P . .
H7 H 0.355902 0.750000 0.752859 0.041 Uiso 1 2 calc R U P . .
C6 C 0.5260(6) 0.750000 0.7641(5) 0.042(2) Uani 1 2 d S T P . .
H6 H 0.500435 0.750000 0.809884 0.050 Uiso 1 2 calc R U P . .
C20 C 0.4524(6) 0.750000 0.4321(5) 0.030(2) Uani 1 2 d S T P . .
H20 H 0.392450 0.750000 0.435238 0.036 Uiso 1 2 calc R U P . .

loop_
_atom_site_aniso_label
_atom_site_aniso_U_11
_atom_site_aniso_U_22
_atom_site_aniso_U_33
_atom_site_aniso_U_23
_atom_site_aniso_U_13
_atom_site_aniso_U_12
I2 0.0261(2) 0.0310(2) 0.0313(2) 0.00245(17) -0.00055(18) -0.00087(17)
I3 0.0202(3) 0.0394(4) 0.0297(3) 0.000 0.0022(2) 0.000
I1 0.0425(4) 0.0398(4) 0.0180(3) 0.000 -0.0031(3) 0.000
I4 0.0193(3) 0.0565(4) 0.0337(4) 0.000 -0.0007(3) 0.000
Cu1 0.0502(6) 0.0351(5) 0.0913(8) 0.0152(5) -0.0160(6) -0.0055(4)
S1 0.0247(8) 0.0282(8) 0.0264(9) 0.0039(6) -0.0078(7) -0.0020(6)
Cu2 0.0327(9) 0.0428(10) 0.0389(10) -0.0076(8) 0.0118(8) -0.0081(7)
N2 0.026(3) 0.041(3) 0.030(3) 0.003(2) -0.003(2) 0.000(2)
N1 0.026(3) 0.018(3) 0.029(3) 0.003(2) -0.007(2) -0.001(2)
C13 0.018(4) 0.019(4) 0.022(4) 0.000 0.001(3) 0.000
C3 0.021(4) 0.020(4) 0.020(4) 0.000 -0.003(4) 0.000
C15 0.028(5) 0.036(5) 0.041(6) 0.000 0.004(5) 0.000
C14 0.029(5) 0.036(5) 0.027(5) 0.000 0.000(4) 0.000
C12 0.025(4) 0.016(4) 0.019(4) 0.000 -0.002(4) 0.000
C16 0.034(5) 0.029(5) 0.029(5) 0.000 0.004(4) 0.000
C26 0.039(4) 0.031(4) 0.027(4) 0.004(3) -0.008(3) -0.006(3)
C24 0.031(3) 0.016(3) 0.022(3) 0.001(2) -0.005(3) -0.002(2)
C23 0.034(4) 0.045(4) 0.027(4) 0.000(3) -0.014(3) 0.003(3)
C10 0.018(4) 0.012(4) 0.035(5) 0.000 -0.002(4) 0.000
C17 0.039(5) 0.014(4) 0.029(5) 0.000 -0.004(4) 0.000
C21 0.036(4) 0.066(5) 0.025(4) -0.006(3) 0.002(3) 0.000(3)
C22 0.023(4) 0.058(5) 0.033(4) 0.000(3) -0.007(3) -0.001(3)
C18 0.047(6) 0.020(4) 0.011(4) 0.000 0.007(4) 0.000
C5 0.032(5) 0.020(4) 0.030(5) 0.000 0.006(4) 0.000
C19 0.038(5) 0.022(5) 0.024(5) 0.000 -0.010(4) 0.000
C9 0.021(4) 0.022(4) 0.032(5) 0.000 -0.008(4) 0.000
C1 0.040(6) 0.079(8) 0.019(5) 0.000 -0.012(4) 0.000
C25 0.026(3) 0.029(3) 0.031(4) 0.009(3) -0.007(3) -0.004(3)
C8 0.020(5) 0.032(5) 0.047(6) 0.000 0.008(5) 0.000
C27 0.035(4) 0.016(3) 0.025(3) 0.003(2) -0.009(3) -0.002(2)
C11 0.029(5) 0.011(4) 0.031(5) 0.000 -0.007(4) 0.000
C4 0.025(5) 0.018(4) 0.023(5) 0.000 0.001(4) 0.000
C28 0.026(3) 0.014(3) 0.028(3) 0.003(2) -0.007(3) -0.002(2)
C2 0.031(5) 0.070(7) 0.020(5) 0.000 -0.010(4) 0.000
C7 0.034(6) 0.033(5) 0.035(6) 0.000 0.006(4) 0.000
C6 0.052(7) 0.054(6) 0.019(5) 0.000 0.004(5) 0.000
C20 0.036(5) 0.016(4) 0.037(5) 0.000 -0.010(4) 0.000

loop_
_atom_type_symbol
_atom_type_description
_atom_type_scat_dispersion_real
_atom_type_scat_dispersion_imag
_atom_type_scat_source
C C 0.0033 0.0016 'International Tables Vol C Tables 4.2.6.8 and 6.1.1.4'
H H 0.0000 0.0000 'International Tables Vol C Tables 4.2.6.8 and 6.1.1.4'
Cu Cu 0.3201 1.2651 'International Tables Vol C Tables 4.2.6.8 and 6.1.1.4'
I I -0.4742 1.8119 'International Tables Vol C Tables 4.2.6.8 and 6.1.1.4'
N N 0.0061 0.0033 'International Tables Vol C Tables 4.2.6.8 and 6.1.1.4'
S S 0.1246 0.1234 'International Tables Vol C Tables 4.2.6.8 and 6.1.1.4'

loop_
_geom_angle_atom_site_label_1
_geom_angle_atom_site_label_2
_geom_angle_atom_site_label_3
_geom_angle
_geom_angle_site_symmetry_1
_geom_angle_site_symmetry_3
_geom_angle_publ_flag
Cu1 I2 Cu2 111.55(4) . 5_566 ?
Cu2 I2 Cu1 56.88(4) . . ?
Cu2 I2 Cu2 56.55(6) . 5_566 ?
Cu1 I3 Cu1 55.05(4) . 7_575 ?
Cu1 I1 Cu1 51.69(4) . 7_575 ?
Cu2 I1 Cu1 52.46(4) . . ?
Cu2 I1 Cu1 96.31(4) . 7_575 ?
Cu2 I1 Cu1 52.46(4) 7_575 7_575 ?
Cu2 I1 Cu1 96.31(4) 7_575 . ?
Cu2 I1 Cu2 111.14(8) . 7_575 ?
Cu1 I4 Cu1 55.11(4) 7_575 . ?
I2 Cu1 I3 122.59(4) . . ?
I2 Cu1 I1 110.61(4) . . ?
I2 Cu1 I4 116.90(3) . . ?
I3 Cu1 I1 99.49(3) . . ?
I4 Cu1 I3 104.92(3) . . ?
I4 Cu1 I1 98.41(4) . . ?
Cu1 Cu1 I2 173.96(3) 7_575 . ?
Cu1 Cu1 I3 62.47(2) 7_575 . ?
Cu1 Cu1 I1 64.153(18) 7_575 . ?
Cu1 Cu1 I4 62.443(19) 7_575 . ?
Cu2 Cu1 I2 61.29(4) . . ?
Cu2 Cu1 I3 154.94(6) . . ?
Cu2 Cu1 I1 59.46(5) . . ?
Cu2 Cu1 I4 92.41(5) . . ?
Cu2 Cu1 Cu1 112.70(4) . 7_575 ?
C28 S1 C27 88.3(3) . 5_666 ?
I2 Cu2 I2 123.44(6) . 5_566 ?
I2 Cu2 I1 114.74(6) 5_566 . ?
I2 Cu2 I1 117.98(6) . . ?
Cu1 Cu2 I2 164.55(8) . 5_566 ?
Cu1 Cu2 I2 61.84(4) . . ?
Cu1 Cu2 I1 68.08(5) . . ?
Cu1 Cu2 Cu2 122.66(10) . 5_566 ?
Cu2 Cu2 I2 63.17(6) 5_566 . ?
Cu2 Cu2 I2 60.27(6) 5_566 5_566 ?
Cu2 Cu2 I1 159.35(12) 5_566 . ?
C26 N2 C21 119.9(5) . . ?
C22 N2 C26 120.1(5) . . ?
C22 N2 C21 120.0(5) . . ?
C27 N1 C28 108.4(5) . . ?
C14 C13 C3 121.9(7) . . ?
C14 C13 C12 118.2(7) . . ?
C12 C13 C3 120.0(6) . . ?
C4 C3 C13 119.3(7) . . ?
C2 C3 C13 123.4(7) . . ?
C2 C3 C4 117.2(7) . . ?
C14 C15 H15 119.5 . . ?
C16 C15 H15 119.5 . . ?
C16 C15 C14 120.9(8) . . ?
C13 C14 C15 121.1(8) . . ?
C13 C14 H14 119.4 . . ?
C15 C14 H14 119.4 . . ?
C13 C12 C17 121.5(7) . . ?
C13 C12 C11 121.2(7) . . ?
C17 C12 C11 117.3(7) . . ?
C15 C16 H16 119.4 . . ?
C15 C16 C17 121.2(8) . . ?
C17 C16 H16 119.4 . . ?
N2 C26 H26 119.1 . . ?
N2 C26 C25 121.9(6) . . ?
C25 C26 H26 119.1 . . ?
C23 C24 C25 117.9(6) . . ?
C23 C24 C27 122.0(5) . . ?
C25 C24 C27 120.1(5) . . ?
C24 C23 H23 119.8 . . ?
C22 C23 C24 120.4(6) . . ?
C22 C23 H23 119.8 . . ?
C9 C10 C11 121.4(7) . . ?
C9 C10 C4 119.0(7) . . ?
C4 C10 C11 119.5(7) . . ?
C16 C17 C12 117.2(8) . . ?
C18 C17 C12 121.0(8) . . ?
C18 C17 C16 121.8(8) . . ?
N2 C21 H21A 109.5 . . ?
N2 C21 H21B 109.5 . . ?
N2 C21 H21C 109.5 . . ?
H21A C21 H21B 109.5 . . ?
H21A C21 H21C 109.5 . . ?
H21B C21 H21C 109.5 . . ?
N2 C22 C23 120.5(6) . . ?
N2 C22 H22 119.8 . . ?
C23 C22 H22 119.8 . . ?
C17 C18 H18 120.0 . . ?
C19 C18 C17 120.0(8) . . ?
C19 C18 H18 120.0 . . ?
C4 C5 C7 120.1(8) . . ?
C6 C5 C4 120.1(8) . . ?
C6 C5 C7 119.9(8) . . ?
C18 C19 H19 119.5 . . ?
C18 C19 C20 121.0(8) . . ?
C20 C19 H19 119.5 . . ?
C10 C9 H9 119.7 . . ?
C10 C9 C8 120.6(8) . . ?
C8 C9 H9 119.7 . . ?
C2 C1 H1 119.5 . . ?
C6 C1 H1 119.5 . . ?
C6 C1 C2 120.9(9) . . ?
C26 C25 C24 119.3(6) . . ?
C26 C25 H25 120.3 . . ?
C24 C25 H25 120.3 . . ?
C9 C8 H8 118.9 . . ?
C7 C8 C9 122.3(8) . . ?
C7 C8 H8 118.9 . . ?
N1 C27 S1 116.2(4) . 5_666 ?
N1 C27 C24 122.4(5) . . ?
C24 C27 S1 121.4(4) . 5_666 ?
C12 C11 C10 118.8(7) . . ?
C20 C11 C12 118.9(8) . . ?
C20 C11 C10 122.3(7) . . ?
C10 C4 C3 121.1(7) . . ?
C5 C4 C3 119.7(7) . . ?
C5 C4 C10 119.2(7) . . ?
N1 C28 S1 132.9(4) . . ?
N1 C28 C28 117.4(6) . 5_666 ?
C28 C28 S1 109.6(6) 5_666 . ?
C3 C2 C1 122.8(8) . . ?
C3 C2 H2 118.6 . . ?
C1 C2 H2 118.6 . . ?
C5 C7 H7 120.6 . . ?
C8 C7 C5 118.8(8) . . ?
C8 C7 H7 120.6 . . ?
C5 C6 H6 120.3 . . ?
C1 C6 C5 119.4(8) . . ?
C1 C6 H6 120.3 . . ?
C19 C20 C11 121.8(8) . . ?
C19 C20 H20 119.1 . . ?
C11 C20 H20 119.1 . . ?

loop_
_geom_bond_atom_site_label_1
_geom_bond_atom_site_label_2
_geom_bond_distance
_geom_bond_site_symmetry_2
_geom_bond_publ_flag
I2 Cu1 2.5528(9) . ?
I2 Cu2 2.5397(16) . ?
I2 Cu2 2.6099(15) 5_566 ?
I3 Cu1 2.6765(11) . ?
I3 Cu1 2.6765(11) 7_575 ?
I1 Cu1 2.8374(12) 7_575 ?
I1 Cu1 2.8373(12) . ?
I1 Cu2 2.6343(16) . ?
I1 Cu2 2.6344(15) 7_575 ?
I4 Cu1 2.6739(10) 7_575 ?
I4 Cu1 2.6740(10) . ?
Cu1 Cu1 2.4740(17) 7_575 ?
Cu1 Cu2 2.4252(18) . ?
S1 C27 1.757(6) 5_666 ?
S1 C28 1.715(6) . ?
Cu2 Cu2 2.440(3) 5_566 ?
N2 C26 1.346(7) . ?
N2 C21 1.473(7) . ?
N2 C22 1.337(8) . ?
N1 C27 1.322(7) . ?
N1 C28 1.359(7) . ?
C13 C3 1.464(10) . ?
C13 C14 1.388(11) . ?
C13 C12 1.413(10) . ?
C3 C4 1.431(10) . ?
C3 C2 1.379(11) . ?
C15 H15 0.9300 . ?
C15 C14 1.397(11) . ?
C15 C16 1.361(11) . ?
C14 H14 0.9300 . ?
C12 C17 1.427(11) . ?
C12 C11 1.443(11) . ?
C16 H16 0.9300 . ?
C16 C17 1.419(11) . ?
C26 H26 0.9300 . ?
C26 C25 1.363(8) . ?
C24 C23 1.383(8) . ?
C24 C25 1.397(8) . ?
C24 C27 1.456(8) . ?
C23 H23 0.9300 . ?
C23 C22 1.380(8) . ?
C10 C9 1.388(10) . ?
C10 C11 1.473(11) . ?
C10 C4 1.428(11) . ?
C17 C18 1.400(11) . ?
C21 H21A 0.9600 . ?
C21 H21B 0.9600 . ?
C21 H21C 0.9600 . ?
C22 H22 0.9300 . ?
C18 H18 0.9300 . ?
C18 C19 1.357(11) . ?
C5 C4 1.417(11) . ?
C5 C7 1.434(11) . ?
C5 C6 1.409(12) . ?
C19 H19 0.9300 . ?
C19 C20 1.385(11) . ?
C9 H9 0.9300 . ?
C9 C8 1.406(11) . ?
C1 H1 0.9300 . ?
C1 C2 1.385(12) . ?
C1 C6 1.360(13) . ?
C25 H25 0.9300 . ?
C8 H8 0.9300 . ?
C8 C7 1.351(12) . ?
C11 C20 1.386(11) . ?
C28 C28 1.391(10) 5_666 ?
C2 H2 0.9300 . ?
C7 H7 0.9300 . ?
C6 H6 0.9300 . ?
C20 H20 0.9300 . ?

loop_
_geom_torsion_atom_site_label_1
_geom_torsion_atom_site_label_2
_geom_torsion_atom_site_label_3
_geom_torsion_atom_site_label_4
_geom_torsion
_geom_torsion_site_symmetry_1
_geom_torsion_site_symmetry_2
_geom_torsion_site_symmetry_3
_geom_torsion_site_symmetry_4
_geom_torsion_publ_flag
N2 C26 C25 C24 -0.8(9) . . . . ?
C13 C3 C4 C10 0.000(2) . . . . ?
C13 C3 C4 C5 180.000(2) . . . . ?
C13 C3 C2 C1 180.000(2) . . . . ?
C13 C12 C17 C16 0.000(2) . . . . ?
C13 C12 C17 C18 180.000(1) . . . . ?
C13 C12 C11 C10 0.000(2) . . . . ?
C13 C12 C11 C20 180.000(1) . . . . ?
C3 C13 C14 C15 180.000(2) . . . . ?
C3 C13 C12 C17 180.000(1) . . . . ?
C3 C13 C12 C11 0.000(2) . . . . ?
C15 C16 C17 C12 0.000(2) . . . . ?
C15 C16 C17 C18 180.000(1) . . . . ?
C14 C13 C3 C4 180.000(2) . . . . ?
C14 C13 C3 C2 0.000(2) . . . . ?
C14 C13 C12 C17 0.000(2) . . . . ?
C14 C13 C12 C11 180.000(1) . . . . ?
C14 C15 C16 C17 0.000(2) . . . . ?
C12 C13 C3 C4 0.000(2) . . . . ?
C12 C13 C3 C2 180.000(2) . . . . ?
C12 C13 C14 C15 0.000(2) . . . . ?
C12 C17 C18 C19 0.000(1) . . . . ?
C12 C11 C20 C19 0.000(2) . . . . ?
C16 C15 C14 C13 0.000(2) . . . . ?
C16 C17 C18 C19 180.000(1) . . . . ?
C26 N2 C22 C23 0.0(9) . . . . ?
C24 C23 C22 N2 0.5(9) . . . . ?
C23 C24 C25 C26 1.3(8) . . . . ?
C23 C24 C27 S1 0.7(7) . . . 5_666 ?
C23 C24 C27 N1 -178.8(5) . . . . ?
C10 C9 C8 C7 0.000(2) . . . . ?
C10 C11 C20 C19 180.000(1) . . . . ?
C17 C12 C11 C10 180.000(1) . . . . ?
C17 C12 C11 C20 0.000(1) . . . . ?
C17 C18 C19 C20 0.000(1) . . . . ?
C21 N2 C26 C25 177.9(6) . . . . ?
C21 N2 C22 C23 -177.7(6) . . . . ?
C22 N2 C26 C25 0.2(9) . . . . ?
C18 C19 C20 C11 0.000(1) . . . . ?
C9 C10 C11 C12 180.000(1) . . . . ?
C9 C10 C11 C20 0.000(2) . . . . ?
C9 C10 C4 C3 180.000(1) . . . . ?
C9 C10 C4 C5 0.000(2) . . . . ?
C9 C8 C7 C5 0.000(3) . . . . ?
C25 C24 C23 C22 -1.1(9) . . . . ?
C25 C24 C27 S1 -179.4(4) . . . 5_666 ?
C25 C24 C27 N1 1.1(8) . . . . ?
C27 S1 C28 N1 179.1(5) 5_666 . . . ?
C27 S1 C28 C28 1.4(5) 5_666 . . 5_666 ?
C27 N1 C28 S1 -178.9(5) . . . . ?
C27 N1 C28 C28 -1.3(8) . . . 5_666 ?
C27 C24 C23 C22 178.8(5) . . . . ?
C27 C24 C25 C26 -178.6(5) . . . . ?
C11 C12 C17 C16 180.000(1) . . . . ?
C11 C12 C17 C18 0.000(2) . . . . ?
C11 C10 C9 C8 180.000(2) . . . . ?
C11 C10 C4 C3 0.000(2) . . . . ?
C11 C10 C4 C5 180.000(2) . . . . ?
C4 C3 C2 C1 0.000(3) . . . . ?
C4 C10 C9 C8 0.000(2) . . . . ?
C4 C10 C11 C12 0.000(2) . . . . ?
C4 C10 C11 C20 180.000(1) . . . . ?
C4 C5 C7 C8 0.000(3) . . . . ?
C4 C5 C6 C1 0.000(3) . . . . ?
C28 N1 C27 S1 0.1(5) . . . 5_666 ?
C28 N1 C27 C24 179.7(5) . . . . ?
C2 C3 C4 C10 180.000(2) . . . . ?
C2 C3 C4 C5 0.000(2) . . . . ?
C2 C1 C6 C5 0.000(3) . . . . ?
C7 C5 C4 C3 180.000(2) . . . . ?
C7 C5 C4 C10 0.000(2) . . . . ?
C7 C5 C6 C1 180.000(2) . . . . ?
C6 C5 C4 C3 0.000(2) . . . . ?
C6 C5 C4 C10 180.000(2) . . . . ?
C6 C5 C7 C8 180.000(2) . . . . ?
C6 C1 C2 C3 0.000(3) . . . . ?
